data_2003232
loop_
_publ_author_name
'Ferguson, G.'
'Gallagher, J. F.'
'McAlees, A. J.'

_publ_section_title
;
 Ligands for Application in Coordination Chemistry: Three Dicarboxylic
 Acids
;
_journal_issue 3
_journal_name_full 'Acta Crystallographica Section C'
_journal_page_first 454
_journal_page_last 458
_journal_paper_doi 10.1107/S0108270194010000
_journal_volume 51
_journal_year 1995
_chemical_compound_source 'synthesised by the authors'
_chemical_formula_moiety 'C15 H28 O6 '
_chemical_formula_sum 'C15 H28 O6'
_chemical_formula_weight 304.38
_chemical_name_common 'hexamethyl-4,8-dioxaundecanedioic acid'
_chemical_name_systematic
;
2,2,6,6,10,10-hexamethyl-4,8-dioxaundecanedioic acid
;
_space_group_IT_number 2
_symmetry_cell_setting triclinic
_symmetry_space_group_name_Hall '-P 1'
_symmetry_space_group_name_H-M 'P -1'
_cell_angle_alpha 98.17(2)
_cell_angle_beta 91.71(2)
_cell_angle_gamma 101.48(2)
_cell_formula_units_Z 2
_cell_length_a 5.765(2)
_cell_length_b 11.951(2)
_cell_length_c 13.325(2)
_cell_measurement_reflns_used 25
_cell_measurement_temperature 293
_cell_measurement_theta_max 20.00
_cell_measurement_theta_min 9.00
_cell_volume 889.0(4)
_computing_cell_refinement 'Enraf-Nonius CAD-4 software'
_computing_data_collection 'Enraf-Nonius CAD-4 software'
_computing_data_reduction 'NRCVAX DATRD2'
_computing_molecular_graphics NRCVAX
_computing_publication_material 'NRCVAX TABLES Jan 94 Version'
_computing_structure_refinement 'NRCVAX LSTSQ'
_computing_structure_solution 'NRCVAX SOLVER'
_diffrn_ambient_temperature 293
_diffrn_measurement_device 'Enraf Nonius CAD-4    '
_diffrn_measurement_method '\q/2\q scan b/P/b '
_diffrn_radiation_monochromator graphite
_diffrn_radiation_source 'xray tube'
_diffrn_radiation_type 'Molybdenum K\a'
_diffrn_radiation_wavelength 0.71067
_diffrn_reflns_av_R_equivalents 0.000
_diffrn_reflns_limit_h_max 7
_diffrn_reflns_limit_h_min -7
_diffrn_reflns_limit_k_max 15
_diffrn_reflns_limit_k_min 0
_diffrn_reflns_limit_l_max 16
_diffrn_reflns_limit_l_min -16
_diffrn_reflns_number 3866
_diffrn_reflns_theta_max 26.90
_diffrn_reflns_theta_min 2.00
_diffrn_standards_decay_% 1.0
_diffrn_standards_interval_time 120
_diffrn_standards_number 3
_exptl_absorpt_coefficient_mu 0.08
_exptl_absorpt_correction_T_max 1.0000
_exptl_absorpt_correction_T_min 1.0000
_exptl_absorpt_correction_type none
_exptl_crystal_colour colorless
_exptl_crystal_density_diffrn 1.137
_exptl_crystal_description block
_exptl_crystal_F_000 332
_exptl_crystal_size_max 0.40
_exptl_crystal_size_mid 0.20
_exptl_crystal_size_min 0.20
_refine_diff_density_max 0.20
_refine_diff_density_min -0.13
_refine_ls_extinction_coef 1.5E3(9)
_refine_ls_extinction_method 'Larson (1970)'
_refine_ls_goodness_of_fit_obs 1.55
_refine_ls_hydrogen_treatment ' Hydroxyl H atoms refined isotropically, others riding (C-H 0.95 \%A)'
_refine_ls_matrix_type full
_refine_ls_number_parameters 199
_refine_ls_number_reflns 2008
_refine_ls_R_factor_all 0.091
_refine_ls_R_factor_obs 0.040
_refine_ls_shift/esd_max 0.008
_refine_ls_structure_factor_coef F
_refine_ls_weighting_details 'w = 1/[\s^2^(F) + 0.0008F^2^]'
_refine_ls_weighting_scheme calc
_refine_ls_wR_factor_all 0.065
_refine_ls_wR_factor_obs 0.057
_reflns_number_observed 2008
_reflns_number_total 3866
_reflns_observed_criterion 'Inet > 3.0\s(Inet)'
_cod_data_source_file ab1215.cif
_cod_data_source_block 90-16AMcA
_cod_depositor_comments
;
The following automatic conversions were performed:

'_symmetry_cell_setting' value 'Triclinic' changed to 'triclinic'
according to /home/saulius/struct/CIF-dictionaries/cif_core.dic
dictionary named 'cif_core.dic' version 2.4.1 from 2010-06-29.

Automatic conversion script
Id: cif_fix_values 1715 2011-07-08 13:25:40Z adriana 

The following automatic conversions were performed:

'_refine_ls_weighting_scheme' value '1/[\s^2^(F) + 0.0008F^2^]' was
changed to 'calc'. New tag '_refine_ls_weighting_details' was
created. The value of the new tag was set to 'w = 1/[\s^2^(F) +
0.0008F^2^]'.

Automatic conversion script
Id: cif_fix_values 3143 2015-03-26 13:38:13Z robertas 
;
_cod_original_cell_volume 889.0(3)
_cod_original_formula_sum 'C15 H28 O6 '
_cod_database_code 2003232

loop_
_symmetry_equiv_pos_as_xyz
x,y,z
-x,-y,-z

loop_
_atom_site_aniso_label
_atom_site_aniso_U_11
_atom_site_aniso_U_12
_atom_site_aniso_U_13
_atom_site_aniso_U_22
_atom_site_aniso_U_23
_atom_site_aniso_U_33
_atom_site_aniso_type_symbol
O1 0.0702(11) -0.0034(9) 0.0081(9) 0.0683(10) -0.0277(8) 0.0683(10) O
O2 0.0609(11) 0.0143(9) 0.0035(9) 0.0877(12) -0.0412(10) 0.0859(12) O
C1 0.0577(13) 0.0075(10) 0.0026(10) 0.0460(11) -0.0022(9) 0.0445(11) C
C2 0.0633(13) 0.0123(10) 0.0031(10) 0.0421(10) -0.0027(9) 0.0469(11) C
C21 0.103(2) 0.0335(16) 0.0088(17) 0.0632(15) 0.0127(14) 0.0716(16) C
C22 0.0760(16) 0.0005(12) 0.0062(14) 0.0501(12) -0.0166(12) 0.0722(15) C
C3 0.0604(13) 0.0211(11) 0.0029(10) 0.0524(12) -0.0027(10) 0.0494(11) C
O4 0.0537(9) 0.0237(8) 0.0113(7) 0.0685(9) 0.0151(7) 0.0578(9) O
C5 0.0515(12) 0.0133(10) 0.0087(9) 0.0549(12) -0.0026(9) 0.0458(11) C
C6 0.0528(11) 0.0129(9) 0.0004(9) 0.0497(11) -0.0048(8) 0.0388(10) C
C61 0.0681(15) 0.0150(13) -0.0129(12) 0.0673(14) -0.0161(12) 0.0565(13) C
C62 0.0861(18) 0.0198(14) 0.0129(13) 0.0678(15) 0.0058(12) 0.0486(12) C
C7 0.0461(11) 0.0124(10) -0.0017(9) 0.0517(11) -0.0058(9) 0.0484(11) C
O8 0.0457(8) 0.0074(7) 0.0014(6) 0.0641(9) -0.0202(7) 0.0500(8) O
C9 0.0494(12) 0.0139(10) 0.0013(10) 0.0570(12) -0.0147(10) 0.0473(11) C
C10 0.0471(11) 0.0095(9) 0.0023(9) 0.0453(10) -0.0048(8) 0.0420(10) C
C101 0.0755(16) -0.0012(13) 0.0090(12) 0.0621(14) 0.0009(12) 0.0576(13) C
C102 0.0678(15) 0.0188(12) -0.0057(12) 0.0628(13) -0.0038(12) 0.0590(13) C
C11 0.0558(13) 0.0096(10) -0.0011(10) 0.0494(11) -0.0095(9) 0.0490(11) C
O11 0.0602(11) 0.0047(10) -0.0015(10) 0.1050(14) -0.0603(12) 0.0971(14) O
O12 0.0610(10) -0.0023(9) 0.0179(9) 0.0832(12) -0.0382(9) 0.0805(11) O

loop_
_atom_site_label
_atom_site_fract_x
_atom_site_fract_y
_atom_site_fract_z
_atom_site_U_iso_or_equiv
_atom_site_thermal_displace_type
_atom_site_type_symbol
O1 0.9480(3) 0.30937(15) 0.08673(12) 0.0751(10) Uani O
O2 1.3350(3) 0.37190(15) 0.10601(13) 0.0837(11) Uani O
C1 1.1359(4) 0.38058(17) 0.12883(15) 0.0508(11) Uani C
C2 1.0872(4) 0.47917(16) 0.20541(14) 0.0515(11) Uani C
C21 0.9584(5) 0.5544(2) 0.1488(2) 0.0767(18) Uani C
C22 1.3203(5) 0.5501(2) 0.2576(2) 0.0704(14) Uani C
C3 0.9265(4) 0.42770(18) 0.28290(15) 0.0538(11) Uani C
O4 1.0474(2) 0.35808(12) 0.33298(11) 0.0577(9) Uani O
C5 0.9153(4) 0.30244(17) 0.40600(15) 0.0513(11) Uani C
C6 1.0597(4) 0.22684(16) 0.45158(14) 0.0479(11) Uani C
C61 1.2895(4) 0.3004(2) 0.50456(18) 0.0667(14) Uani C
C62 0.9120(5) 0.1637(2) 0.52775(17) 0.0671(15) Uani C
C7 1.1238(3) 0.14002(17) 0.36721(15) 0.0498(11) Uani C
O8 0.9138(2) 0.07096(12) 0.31744(10) 0.0567(8) Uani O
C9 0.9547(4) -0.00265(18) 0.22991(15) 0.0531(11) Uani C
C10 0.7156(3) -0.06416(16) 0.17768(14) 0.0459(10) Uani C
C101 0.5622(5) -0.1298(2) 0.25027(18) 0.0679(14) Uani C
C102 0.5886(4) 0.0238(2) 0.13940(17) 0.0639(14) Uani C
C11 0.7579(4) -0.14781(17) 0.08726(15) 0.0533(12) Uani C
O11 0.5711(3) -0.21681(18) 0.04338(15) 0.0968(13) Uani O
O12 0.9569(3) -0.15011(14) 0.05777(13) 0.0820(11) Uani O
H1 0.988(7) 0.250(3) 0.039(3) 0.150(13) Uiso H
H11 0.612(7) -0.263(4) -0.010(3) 0.173(17) Uiso H
H21C 1.059 0.587 0.100 0.0893 Uiso H
H21A 0.817 0.508 0.115 0.0893 Uiso H
H21B 0.922 0.615 0.196 0.0893 Uiso H
H22C 1.418 0.582 0.208 0.0761 Uiso H
H22A 1.288 0.611 0.306 0.0761 Uiso H
H22B 1.399 0.502 0.291 0.0761 Uiso H
H3A 0.784 0.382 0.250 0.0640 Uiso H
H3B 0.890 0.488 0.331 0.0640 Uiso H
H5A 0.881 0.359 0.458 0.0607 Uiso H
H5B 0.771 0.256 0.375 0.0607 Uiso H
H61C 1.378 0.252 0.532 0.0740 Uiso H
H61A 1.380 0.339 0.457 0.0740 Uiso H
H61B 1.253 0.355 0.557 0.0740 Uiso H
H62C 1.001 0.116 0.557 0.0775 Uiso H
H62A 0.873 0.219 0.580 0.0775 Uiso H
H62B 0.770 0.118 0.494 0.0775 Uiso H
H7A 1.214 0.092 0.395 0.0587 Uiso H
H7B 1.214 0.180 0.320 0.0587 Uiso H
H9A 1.045 0.041 0.185 0.0613 Uiso H
H9B 1.038 -0.058 0.249 0.0613 Uiso H
H101C 0.415 -0.167 0.216 0.0751 Uiso H
H101A 0.640 -0.186 0.272 0.0751 Uiso H
H101B 0.536 -0.077 0.307 0.0751 Uiso H
H102C 0.440 -0.015 0.107 0.0732 Uiso H
H102A 0.565 0.078 0.195 0.0732 Uiso H
H102B 0.683 0.063 0.093 0.0732 Uiso H

loop_
_atom_type_symbol
_atom_type_description
_atom_type_scat_source
_atom_type_scat_dispersion_real
_atom_type_scat_dispersion_imag
C ? 'International Tables Vol. IV Table 2.2B' 0.002 0.002
H ? 'International Tables Vol. IV Table 2.2B' 0.000 0.000
O ? 'International Tables Vol. IV Table 2.2B' 0.008 0.006

loop_
_geom_angle_atom_site_label_1
_geom_angle_atom_site_label_2
_geom_angle_atom_site_label_3
_geom_angle_site_symmetry_3
_geom_angle
_geom_angle_publ_flag
C1 O1 H1 . 111(2) no
O1 C1 O2 . 122.61(18) no
O1 C1 C2 . 114.57(19) no
O2 C1 C2 . 122.76(18) no
C1 C2 C21 . 108.35(17) no
C1 C2 C22 . 109.85(18) no
C1 C2 C3 . 108.26(16) no
C21 C2 C22 . 110.69(19) no
C21 C2 C3 . 109.14(19) no
C22 C2 C3 . 110.49(17) no
C2 C3 O4 . 108.08(16) no
C3 O4 C5 . 114.05(15) no
O4 C5 C6 . 109.13(16) no
C5 C6 C61 . 110.27(17) no
C5 C6 C62 . 108.79(17) no
C5 C6 C7 . 109.37(16) no
C61 C6 C62 . 110.06(18) no
C61 C6 C7 . 108.18(17) no
C62 C6 C7 . 110.16(17) no
C6 C7 O8 . 109.08(15) no
C7 O8 C9 . 113.19(14) no
O8 C9 C10 . 108.29(15) no
C9 C10 C101 . 110.75(17) no
C9 C10 C102 . 109.76(17) no
C9 C10 C11 . 108.49(16) no
C101 C10 C102 . 109.92(18) no
C101 C10 C11 . 109.54(17) no
C102 C10 C11 . 108.33(16) no
C10 C11 O11 . 115.40(19) no
C10 C11 O12 . 122.39(17) no
O11 C11 O12 . 122.21(18) no
C11 O11 H11 . 110(2) no
O1 H1 O12 2_755 173(4) no
O11 H11 O2 2_755 171(4) no

loop_
_geom_bond_atom_site_label_1
_geom_bond_atom_site_label_2
_geom_bond_distance
_geom_bond_publ_flag
O1 C1 1.294(2) no
O1 H1 0.95(4) no
O2 C1 1.217(3) no
C1 C2 1.522(3) no
C2 C21 1.533(3) no
C2 C22 1.527(3) no
C2 C3 1.521(3) no
C3 O4 1.409(3) no
O4 C5 1.413(2) no
C5 C6 1.518(3) no
C6 C61 1.527(3) no
C6 C62 1.529(3) no
C6 C7 1.524(3) no
C7 O8 1.409(2) no
O8 C9 1.413(2) no
C9 C10 1.523(3) no
C10 C101 1.524(3) no
C10 C102 1.528(3) no
C10 C11 1.511(3) no
C11 O11 1.286(3) no
C11 O12 1.228(3) no
O11 H11 0.90(4) no

loop_
_geom_contact_atom_site_label_1
_geom_contact_atom_site_label_2
_geom_contact_distance
_geom_contact_site_symmetry_2
_geom_contact_publ_flag
O1 O12 2.658(2) 2_755 no
O2 O11 2.666(2) 2_755 no
O2 H11 1.77(4) 2_755 no
O12 H1 1.71(4) 2_755 no

loop_
_geom_torsion_atom_site_label_1
_geom_torsion_atom_site_label_2
_geom_torsion_atom_site_label_3
_geom_torsion_atom_site_label_4
_geom_torsion
_geom_torsion_publ_flag
O1 C1 C2 C21 -64.6(2) no
O1 C1 C2 C22 174.3(2) no
O1 C1 C2 C3 53.60(10) no
O2 C1 C2 C21 112.6(2) no
O2 C1 C2 C22 -8.40(10) no
O2 C1 C2 C3 -129.2(2) no
C1 C2 C3 O4 61.60(10) no
C21 C2 C3 O4 179.3(2) no
C22 C2 C3 O4 -58.70(10) no
C2 C3 O4 C5 -178.6(2) no
C3 O4 C5 C6 177.8(2) no
O4 C5 C6 C61 61.20(10) no
O4 C5 C6 C62 -178.0(2) no
O4 C5 C6 C7 -57.60(10) no
C5 C6 C7 O8 -60.00(10) no
C61 C6 C7 O8 179.9(2) no
C62 C6 C7 O8 59.50(10) no
C6 C7 O8 C9 172.6(2) no
C7 O8 C9 C10 -174.8(2) no
O8 C9 C10 C101 -56.70(10) no
O8 C9 C10 C102 64.90(10) no
O8 C9 C10 C11 -176.9(2) no
C9 C10 C11 O11 171.3(2) no
C9 C10 C11 O12 -8.50(10) no
C101 C10 C11 O11 50.30(10) no
C101 C10 C11 O12 -129.5(2) no
C102 C10 C11 O11 -69.6(2) no
C102 C10 C11 O12 110.6(2) no
